data_9004769
loop_
_publ_author_name
'Galuskin, E. V.'
'Armbruster, T.'
'Malsy, A.'
'Galuskina, I. O.'
'Sitarz, M.'

_publ_section_title
;Morphology, composition and structure of low-temperature P4/nnc high-fluorine
 vesuvianite whiskers from Polar Yakutia, Russia Sample: VES2 Locality:
 Dokichan River, Tas-Khayakhtakh Mountains, Russia
;
_journal_name_full 'The Canadian Mineralogist'
_journal_page_first 843
_journal_page_last 856
_journal_paper_doi 10.2113/gscanmin.41.4.843
_journal_volume 41
_journal_year 2003
_chemical_compound_source 'Dokichan River, Tas-Khayakhtakh Mountains, Russia'
_chemical_formula_sum 'Al5.2 Ca9.46 Cl0.23 F1.674 Fe0.62 H2.6 Mg0.516 Na0.04 O37.1 Si8.948 Ti0.164'
_chemical_name_mineral Vesuvianite
_space_group_IT_number 126
_symmetry_space_group_name_Hall '-P 4a 2bc'
_symmetry_space_group_name_H-M 'P 4/n n c :2'
_cell_angle_alpha 90
_cell_angle_beta 90
_cell_angle_gamma 90
_cell_length_a 15.529
_cell_length_b 15.529
_cell_length_c 11.772
_cell_formula_units_Z 4
_cell_volume 2838.816
_database_code_amcsd 0005862
_exptl_crystal_density_diffrn 3.423
_cod_original_sg_symbol_H-M 'P 4/n n c'
_cod_original_formula_sum 'Ca9.46 Na.04 Fe.62 Al5.2 Mg.516 Ti.164 Si8.948 O37.1 Cl.23 F1.674 H2.6'
_cod_database_code 9004769

loop_
_space_group_symop_operation_xyz
x,y,z
-y,-x,1/2+z
y,x,1/2-z
1/2+y,-x,-z
1/2-y,x,z
1/2+x,-y,1/2+z
1/2-x,y,1/2-z
1/2+x,1/2+y,-z
1/2-x,1/2-y,z
1/2+y,1/2+x,1/2+z
1/2-y,1/2-x,1/2-z
-y,1/2+x,-z
y,1/2-x,z
-x,1/2+y,1/2+z
x,1/2-y,1/2-z
-x,-y,-z

loop_
_atom_site_aniso_label
_atom_site_aniso_U_11
_atom_site_aniso_U_22
_atom_site_aniso_U_33
_atom_site_aniso_U_12
_atom_site_aniso_U_13
_atom_site_aniso_U_23
CaX1 0.01370 0.00840 0.00670 0.00000 0.00000 0.00000
CaX2 0.00710 0.01020 0.00780 -0.00080 0.00030 0.00000
CaX3 0.01130 0.01110 0.01570 -0.00400 0.00530 -0.00300
CaX'4 0.01100 0.01100 0.03100 0.00000 0.00000 0.00000
NaX'4 0.01100 0.01100 0.03100 0.00000 0.00000 0.00000
FeY'1 0.01100 0.01100 0.05200 0.00000 0.00000 0.00000
AlY2 0.00660 0.00660 0.00940 -0.00180 0.00080 0.00090
AlY3 0.00610 0.00710 0.00600 -0.00060 0.00110 0.00020
FeY3 0.00610 0.00710 0.00600 -0.00060 0.00110 0.00020
MgY3 0.00610 0.00710 0.00600 -0.00060 0.00110 0.00020
TiY3 0.00610 0.00710 0.00600 -0.00060 0.00110 0.00020
SiZ1 0.00370 0.00370 0.00200 0.00000 0.00000 0.00000
SiZ2 0.00610 0.00590 0.00760 0.00050 0.00030 0.00050
SiZ3 0.00620 0.00980 0.00690 -0.00020 0.00050 0.00050
O1 0.01100 0.00600 0.00900 0.00000 -0.00100 0.00000
O2 0.01100 0.00800 0.00900 0.00100 0.00000 0.00200
O3 0.00800 0.00800 0.00800 0.00100 0.00200 0.00100
O4 0.00900 0.00800 0.00800 0.00000 0.00100 0.00200
O5 0.01100 0.01200 0.00900 -0.00300 -0.00100 0.00000
O6 0.01200 0.02400 0.01200 0.00000 0.00200 0.00300
O7 0.00800 0.01100 0.01000 0.00100 0.00000 -0.00100
O8 0.00800 0.00800 0.00800 0.00100 -0.00100 -0.00100
O9 0.01400 0.01400 0.00800 -0.00100 -0.00200 -0.00200
O10A 0.01800 0.01800 0.04000 0.00000 0.00000 0.00000
Cl10B 0.00400 0.00400 0.05900 0.00000 0.00000 0.00000
F10B 0.00400 0.00400 0.05900 0.00000 0.00000 0.00000
F11 0.01100 0.01200 0.00700 0.00000 0.00000 0.00100
O11 0.01100 0.01200 0.00700 0.00000 0.00000 0.00100

loop_
_atom_site_label
_atom_site_fract_x
_atom_site_fract_y
_atom_site_fract_z
_atom_site_occupancy
_atom_site_U_iso_or_equiv
CaX1 0.75000 0.25000 0.75000 1.00000 0.00963
CaX2 0.68884 0.04336 0.87960 1.00000 0.00836
CaX3 0.40146 0.17832 0.61405 1.00000 0.01267
CaX'4 0.75000 -0.25000 0.86270 0.46000 0.01735
NaX'4 0.75000 -0.25000 0.86270 0.04000 0.01735
FeY'1 0.75000 -0.25000 0.93770 0.50000 0.02470
AlY2 0.50000 0.00000 0.50000 1.00000 0.00760
AlY3 0.61260 0.37902 0.87360 0.80000 0.00633
FeY3 0.61260 0.37902 0.87360 0.03000 0.00633
MgY3 0.61260 0.37902 0.87360 0.12900 0.00633
TiY3 0.61260 0.37902 0.87360 0.04100 0.00633
SiZ1 0.75000 0.25000 0.00000 0.94800 0.00317
SiZ2 0.54095 0.18100 0.87120 1.00000 0.00659
SiZ3 0.65064 -0.08227 0.63500 1.00000 0.00760
O1 0.71970 0.32750 0.91470 1.00000 0.00874
O2 0.61690 0.15970 0.77830 1.00000 0.00925
O3 0.54970 0.27860 0.92370 1.00000 0.00811
O4 0.56220 0.10660 0.96990 1.00000 0.00823
O5 0.67020 0.01560 0.67830 1.00000 0.01064
O6 0.72890 -0.11720 0.55990 1.00000 0.01596
O7 0.44430 0.17450 0.82260 1.00000 0.00975
O8 0.59030 -0.06070 0.93450 1.00000 0.00836
O9 0.64310 -0.14310 0.75000 1.00000 0.01229
O10A 0.75000 -0.25000 0.10300 0.50000 0.02533
Cl10B 0.75000 -0.25000 0.16500 0.23000 0.02280
F10B 0.75000 -0.25000 0.16500 0.27400 0.02280
F11 0.43770 -0.00530 0.86400 0.35000 0.01026
O11 0.43770 -0.00530 0.86400 0.65000 0.01026
H11 0.43700 0.02200 0.79800 0.65000 0.05003

loop_
_cod_related_entry_id
_cod_related_entry_database
_cod_related_entry_code
1 AMCSD 0005862
